data_2240582
loop_
_publ_author_name
'Quillian, Brandon'
'Hendricks, Jordan'
'Trivitayakhun, Matthew'
'Padgett, Clifford W.'

_publ_section_title
;
 Isolation of 3-amino-4-nitrobenzyl acetate: evidence of an undisclosed
 impurity in 5-amino-2-nitrobenzoic acid
;
_journal_coeditor_code PK2548
_journal_issue 6
_journal_name_full 'Acta Crystallographica Section E'
_journal_page_first 606
_journal_page_last 608
_journal_paper_doi 10.1107/S2056989015008750
_journal_volume 71
_journal_year 2015
_chemical_formula_iupac 'C9 H10 N2 O4'
_chemical_formula_moiety 'C9 H10 N2 O4'
_chemical_formula_sum 'C9 H10 N2 O4'
_chemical_formula_weight 210.19
_chemical_name_systematic
;
3-Amino-4-nitrobenzyl acetate
;
_space_group_crystal_system monoclinic
_space_group_IT_number 15
_space_group_name_Hall '-C 2yc'
_space_group_name_H-M_alt 'C 1 2/c 1'
_symmetry_space_group_name_Hall '-C 2yc'
_symmetry_space_group_name_H-M 'C 1 2/c 1'
_atom_sites_solution_hydrogens difmap
_atom_sites_solution_primary direct
_audit_creation_method
;
Olex2 1.2
(compiled 2015.01.26 svn.r3150 for OlexSys, GUI svn.r4998)
;
_cell_angle_alpha 90
_cell_angle_beta 116.341(8)
_cell_angle_gamma 90
_cell_formula_units_Z 8
_cell_length_a 14.4803(15)
_cell_length_b 11.4054(11)
_cell_length_c 13.0936(13)
_cell_measurement_reflns_used 513
_cell_measurement_temperature 173(2)
_cell_measurement_theta_max 25.4
_cell_measurement_theta_min 1.6
_cell_volume 1937.9(4)
_computing_cell_refinement
;
<i>CrystalClear-SM Expert</i> (Rigaku, 2014)
;
_computing_data_collection
;
<i>CrystalClear-SM Expert</i> (Rigaku, 2014)
;
_computing_data_reduction
;
<i>CrystalClear-SM Expert</i> (Rigaku, 2014)
;
_computing_molecular_graphics
;
OLEX2 (Dolomanov <i>et al.</i>,  2009)
;
_computing_publication_material
;
OLEX2 (Dolomanov <i>et al.</i>,  2009)
;
_computing_structure_refinement
;
SHELXL2013 (Sheldrick, 2015b)
;
_computing_structure_solution
;
<i>SHELXT</i> (Sheldrick, 2015a)
;
_diffrn_ambient_temperature 173(2)
_diffrn_detector_area_resol_mean 13.6612
_diffrn_measured_fraction_theta_full 0.998
_diffrn_measured_fraction_theta_max 0.998
_diffrn_measurement_device 'XtaLABmini: Fixed Chi 2 circle'
_diffrn_measurement_device_type 'Rigaku Mercury375R (2x2 bin mode)'
_diffrn_measurement_method 'profile data from \w scans'
_diffrn_radiation_monochromator 'Graphite Monochromator'
_diffrn_radiation_type MoK\a
_diffrn_radiation_wavelength 0.71075
_diffrn_reflns_av_R_equivalents 0.0454
_diffrn_reflns_limit_h_max 17
_diffrn_reflns_limit_h_min -17
_diffrn_reflns_limit_k_max 13
_diffrn_reflns_limit_k_min -13
_diffrn_reflns_limit_l_max 15
_diffrn_reflns_limit_l_min -15
_diffrn_reflns_number 8409
_diffrn_reflns_theta_full 25.242
_diffrn_reflns_theta_max 25.291
_diffrn_reflns_theta_min 2.377
_exptl_absorpt_coefficient_mu 0.115
_exptl_absorpt_correction_T_max 1.000
_exptl_absorpt_correction_T_min 0.840
_exptl_absorpt_correction_type multi-scan
_exptl_absorpt_process_details
;
(<i>REQAB</i>; Rigaku, 1998)
;
_exptl_crystal_colour Yellow
_exptl_crystal_density_diffrn 1.441
_exptl_crystal_density_method 'not measured'
_exptl_crystal_description Prism
_exptl_crystal_F_000 880
_exptl_crystal_size_max 0.25
_exptl_crystal_size_mid 0.25
_exptl_crystal_size_min 0.10
_refine_diff_density_max 0.207
_refine_diff_density_min -0.167
_refine_ls_extinction_method none
_refine_ls_goodness_of_fit_ref 1.061
_refine_ls_hydrogen_treatment refall
_refine_ls_matrix_type full
_refine_ls_number_parameters 176
_refine_ls_number_reflns 1759
_refine_ls_number_restraints 0
_refine_ls_restrained_S_all 1.061
_refine_ls_R_factor_all 0.0531
_refine_ls_R_factor_gt 0.0367
_refine_ls_shift/su_max 0.000
_refine_ls_shift/su_mean 0.000
_refine_ls_structure_factor_coef Fsqd
_refine_ls_weighting_details 'w=1/[\s^2^(Fo^2^)+(0.0578P)^2^+0.2118P] where P=(Fo^2^+2Fc^2^)/3'
_refine_ls_weighting_scheme calc
_refine_ls_wR_factor_gt 0.0899
_refine_ls_wR_factor_ref 0.0982
_reflns_number_gt 1348
_reflns_number_total 1759
_reflns_threshold_expression I>2\s(I)
_cod_data_source_file pk2548sup1.cif
_cod_data_source_block I
_cod_database_code 2240582
_shelx_space_group_comment
;
The symmetry employed for this shelxl refinement is uniquely defined
by the following loop, which should always be used as a source of
symmetry information in preference to the above space-group names.
They are only intended as comments.
;
_shelxl_version_number 2.013

loop_
_space_group_symop_operation_xyz
'x, y, z'
'-x, y, -z+1/2'
'x+1/2, y+1/2, z'
'-x+1/2, y+1/2, -z+1/2'
'-x, -y, -z'
'x, -y, z-1/2'
'-x+1/2, -y+1/2, -z'
'x+1/2, -y+1/2, z-1/2'

loop_
_atom_site_type_symbol
_atom_site_label
_atom_site_fract_x
_atom_site_fract_y
_atom_site_fract_z
_atom_site_U_iso_or_equiv
_atom_site_adp_type
_atom_site_calc_flag
_atom_site_occupancy
O O3 0.74138(8) 0.43515(9) 0.74195(10) 0.0324(3) Uani d 1
O O1 0.23008(8) 0.61948(10) 0.50492(11) 0.0418(3) Uani d 1
O O2 0.18245(8) 0.43814(10) 0.46692(11) 0.0436(3) Uani d 1
O O4 0.86707(9) 0.30050(11) 0.79735(12) 0.0456(4) Uani d 1
N N1 0.25141(9) 0.51321(11) 0.50551(11) 0.0288(3) Uani d 1
N N2 0.42892(12) 0.67596(12) 0.60612(12) 0.0300(3) Uani d 1
H H2A 0.4821(16) 0.7166(16) 0.6337(16) 0.036(5) Uiso d 1
H H2B 0.3700(16) 0.7046(15) 0.5821(16) 0.039(5) Uiso d 1
C C6 0.43920(11) 0.55950(12) 0.60073(12) 0.0228(3) Uani d 1
C C1 0.35704(10) 0.47782(13) 0.55271(12) 0.0245(3) Uani d 1
C C4 0.55919(11) 0.39372(13) 0.64720(12) 0.0252(3) Uani d 1
C C5 0.54112(10) 0.51152(13) 0.64747(11) 0.0228(3) Uani d 1
H H5 0.5978(13) 0.5675(14) 0.6814(13) 0.024(4) Uiso d 1
C C2 0.37680(12) 0.35678(14) 0.54982(13) 0.0295(4) Uani d 1
H H2 0.3212(13) 0.3041(14) 0.5154(15) 0.031(4) Uiso d 1
C C3 0.47512(12) 0.31496(14) 0.59587(14) 0.0312(4) Uani d 1
H H3 0.4895(13) 0.2318(16) 0.5930(15) 0.033(4) Uiso d 1
C C7 0.66619(11) 0.34199(14) 0.69873(14) 0.0296(4) Uani d 1
H H7A 0.6780(14) 0.2874(16) 0.7620(16) 0.040(5) Uiso d 1
H H7B 0.6772(12) 0.2957(14) 0.6407(15) 0.032(4) Uiso d 1
C C8 0.84105(11) 0.40198(15) 0.79024(13) 0.0307(4) Uani d 1
C C9 0.91100(13) 0.50537(18) 0.83137(18) 0.0419(5) Uani d 1
H H9A 0.8961(16) 0.5562(19) 0.7680(19) 0.055(6) Uiso d 1
H H9B 0.9809(17) 0.4806(16) 0.8703(17) 0.046(5) Uiso d 1
H H9C 0.8934(17) 0.554(2) 0.881(2) 0.067(7) Uiso d 1

loop_
_atom_site_aniso_label
_atom_site_aniso_U_11
_atom_site_aniso_U_22
_atom_site_aniso_U_33
_atom_site_aniso_U_12
_atom_site_aniso_U_13
_atom_site_aniso_U_23
O3 0.0175(5) 0.0288(6) 0.0445(7) 0.0021(4) 0.0080(5) -0.0018(5)
O1 0.0242(6) 0.0319(7) 0.0621(8) 0.0054(5) 0.0128(6) 0.0060(5)
O2 0.0194(6) 0.0411(7) 0.0601(8) -0.0073(5) 0.0085(6) -0.0033(6)
O4 0.0271(6) 0.0400(8) 0.0605(8) 0.0089(5) 0.0111(6) -0.0009(6)
N1 0.0188(6) 0.0314(8) 0.0327(7) 0.0002(5) 0.0083(5) 0.0031(6)
N2 0.0199(7) 0.0271(8) 0.0379(8) 0.0002(6) 0.0082(6) -0.0025(6)
C6 0.0214(7) 0.0266(8) 0.0210(7) 0.0013(6) 0.0098(6) 0.0011(6)
C1 0.0180(7) 0.0307(8) 0.0234(7) 0.0004(6) 0.0078(6) 0.0027(6)
C4 0.0210(7) 0.0312(8) 0.0239(7) 0.0010(6) 0.0104(6) 0.0002(6)
C5 0.0198(8) 0.0271(8) 0.0212(7) -0.0025(6) 0.0086(6) -0.0011(6)
C2 0.0218(8) 0.0283(9) 0.0358(9) -0.0063(7) 0.0105(7) -0.0029(7)
C3 0.0279(8) 0.0238(9) 0.0406(9) -0.0004(6) 0.0142(7) -0.0017(7)
C7 0.0237(8) 0.0262(8) 0.0363(9) 0.0007(6) 0.0110(7) -0.0024(7)
C8 0.0211(8) 0.0379(10) 0.0305(8) 0.0056(7) 0.0091(7) 0.0011(7)
C9 0.0214(9) 0.0483(12) 0.0489(11) -0.0017(8) 0.0091(8) -0.0015(9)

loop_
_atom_type_symbol
_atom_type_description
_atom_type_scat_dispersion_real
_atom_type_scat_dispersion_imag
_atom_type_scat_source
C C 0.0033 0.0016 'International Tables Vol C Tables 4.2.6.8 and 6.1.1.4'
H H 0.0000 0.0000 'International Tables Vol C Tables 4.2.6.8 and 6.1.1.4'
N N 0.0061 0.0033 'International Tables Vol C Tables 4.2.6.8 and 6.1.1.4'
O O 0.0106 0.0060 'International Tables Vol C Tables 4.2.6.8 and 6.1.1.4'

loop_
_geom_angle_atom_site_label_1
_geom_angle_atom_site_label_2
_geom_angle_atom_site_label_3
_geom_angle
_geom_angle_publ_flag
C8 O3 C7 116.19(12) y
O1 N1 C1 119.36(12) y
O2 N1 O1 121.00(12) y
O2 N1 C1 119.64(13) y
H2A N2 H2B 122.7(17) y
C6 N2 H2A 118.1(12) y
C6 N2 H2B 119.1(12) y
N2 C6 C1 125.60(13) y
N2 C6 C5 118.24(13) y
C1 C6 C5 116.16(13) y
C6 C1 N1 122.12(13) y
C2 C1 N1 117.02(13) y
C2 C1 C6 120.86(13) y
C5 C4 C3 119.84(14) y
C5 C4 C7 122.83(14) y
C3 C4 C7 117.33(14) y
C6 C5 H5 116.3(9) y
C4 C5 C6 122.40(13) y
C4 C5 H5 121.3(9) y
C1 C2 H2 119.6(10) y
C3 C2 C1 120.94(14) y
C3 C2 H2 119.5(10) y
C4 C3 H3 118.7(10) y
C2 C3 C4 119.75(15) y
C2 C3 H3 121.5(10) y
O3 C7 C4 109.47(13) y
O3 C7 H7A 108.3(11) y
O3 C7 H7B 109.9(9) y
C4 C7 H7A 112.5(10) y
C4 C7 H7B 110.3(10) y
H7A C7 H7B 106.2(14) y
O3 C8 C9 111.22(14) y
O4 C8 O3 122.52(15) y
O4 C8 C9 126.26(15) y
C8 C9 H9A 108.1(13) y
C8 C9 H9B 110.5(11) y
C8 C9 H9C 110.8(13) y
H9A C9 H9B 115.0(17) y
H9A C9 H9C 102.2(18) y
H9B C9 H9C 110.0(17) y

loop_
_geom_bond_atom_site_label_1
_geom_bond_atom_site_label_2
_geom_bond_distance
_geom_bond_publ_flag
O3 C7 1.4449(19) y
O3 C8 1.3477(19) y
O1 N1 1.2500(16) y
O2 N1 1.2401(17) y
O4 C8 1.208(2) y
N1 C1 1.4303(19) y
N2 H2A 0.83(2) y
N2 H2B 0.83(2) y
N2 C6 1.342(2) y
C6 C1 1.419(2) y
C6 C5 1.4320(19) y
C1 C2 1.414(2) y
C4 C5 1.369(2) y
C4 C3 1.419(2) y
C4 C7 1.509(2) y
C5 H5 0.978(17) y
C2 H2 0.944(17) y
C2 C3 1.362(2) y
C3 H3 0.975(18) y
C7 H7A 0.988(19) y
C7 H7B 0.994(17) y
C8 C9 1.491(3) y
C9 H9A 0.96(2) y
C9 H9B 0.95(2) y
C9 H9C 0.97(2) y

loop_
_geom_hbond_atom_site_label_D
_geom_hbond_atom_site_label_H
_geom_hbond_atom_site_label_A
_geom_hbond_site_symmetry_A
_geom_hbond_distance_DH
_geom_hbond_distance_HA
_geom_hbond_distance_DA
_geom_hbond_angle_DHA
N2 H2A O4 4_656 0.83(2) 2.18(2) 3.005(2) 171.5(17)
N2 H2B O1 . 0.84(2) 2.06(2) 2.6600(19) 128.0(16)
N2 H2B O1 7_566 0.84(2) 2.44(2) 3.1443(19) 142.7(16)

loop_
_geom_torsion_atom_site_label_1
_geom_torsion_atom_site_label_2
_geom_torsion_atom_site_label_3
_geom_torsion_atom_site_label_4
_geom_torsion
O1 N1 C1 C6 0.9(2)
O1 N1 C1 C2 -179.17(13)
O2 N1 C1 C6 -178.35(13)
O2 N1 C1 C2 1.6(2)
N1 C1 C2 C3 -178.07(14)
N2 C6 C1 N1 -1.2(2)
N2 C6 C1 C2 178.91(14)
N2 C6 C5 C4 179.13(13)
C6 C1 C2 C3 1.9(2)
C1 C6 C5 C4 -0.5(2)
C1 C2 C3 C4 -0.2(2)
C5 C6 C1 N1 178.48(13)
C5 C6 C1 C2 -1.44(19)
C5 C4 C3 C2 -1.7(2)
C5 C4 C7 O3 -2.0(2)
C3 C4 C5 C6 2.1(2)
C3 C4 C7 O3 177.40(13)
C7 O3 C8 O4 0.1(2)
C7 O3 C8 C9 179.98(14)
C7 C4 C5 C6 -178.49(13)
C7 C4 C3 C2 178.86(15)
C8 O3 C7 C4 -179.68(12)

_cod_database_fobs_code 2240582
